data_4509837
loop_
_publ_author_name
'W\"ockel, Simone'
'Plessow, Philipp'
'Schelwies, Mathias'
'Brinks, Marion K.'
'Rominger, Frank'
'Hofmann, Peter'
'Limbach, Michael'

_publ_section_title
;
 Alcohol Amination with Aminoacidato Cp*Ir(III)-Complexes as Catalysts:
 Dissociation of the Chelating Ligand during Initiation
;
_journal_issue 1
_journal_name_full 'ACS Catalysis'
_journal_page_first 152
_journal_paper_doi 10.1021/cs4009418
_journal_volume 4
_journal_year 2014
_chemical_formula_sum 'C42 H63 F9 Ir3 N3 O16 S3'
_chemical_formula_weight 1709.73
_chemical_name_common '10 [Cp*Ir(Gly)]3(OTf)3 in manuscript'
_chemical_name_systematic
; 
 ? 
;
_space_group_IT_number 19
_symmetry_cell_setting orthorhombic
_symmetry_space_group_name_Hall 'P 2ac 2ab'
_symmetry_space_group_name_H-M 'P 21 21 21'
_atom_sites_solution_hydrogens geom
_atom_sites_solution_primary direct
_atom_sites_solution_secondary difmap
_audit_creation_method SHELXL-97
_cell_angle_alpha 90.00
_cell_angle_beta 90.00
_cell_angle_gamma 90.00
_cell_formula_units_Z 4
_cell_length_a 12.8738(18)
_cell_length_b 16.382(2)
_cell_length_c 26.730(4)
_cell_measurement_reflns_used 9946
_cell_measurement_temperature 200(2)
_cell_measurement_theta_max 28.59
_cell_measurement_theta_min 2.15
_cell_volume 5637.3(13)
_computing_cell_refinement 'Bruker SAINT'
_computing_data_collection 'Bruker APEX2'
_computing_data_reduction 'Bruker SAINT'
_computing_molecular_graphics 'Bruker SHELXTL'
_computing_publication_material 'Bruker SHELXTL'
_computing_structure_refinement 'SHELXL-97 (Sheldrick, 2008)'
_computing_structure_solution 'SHELXS-97 (Sheldrick, 2008)'
_diffrn_ambient_temperature 200(2)
_diffrn_measured_fraction_theta_full 0.990
_diffrn_measured_fraction_theta_max 0.990
_diffrn_measurement_device_type 'Bruker APEX'
_diffrn_measurement_method '\f and \w scans'
_diffrn_radiation_monochromator graphite
_diffrn_radiation_source 'fine-focus sealed tube'
_diffrn_radiation_type MoK\a
_diffrn_radiation_wavelength 0.71073
_diffrn_reflns_av_R_equivalents 0.1013
_diffrn_reflns_av_sigmaI/netI 0.0851
_diffrn_reflns_limit_h_max 17
_diffrn_reflns_limit_h_min -17
_diffrn_reflns_limit_k_max 22
_diffrn_reflns_limit_k_min -22
_diffrn_reflns_limit_l_max 36
_diffrn_reflns_limit_l_min -36
_diffrn_reflns_number 62044
_diffrn_reflns_theta_full 29.51
_diffrn_reflns_theta_max 29.51
_diffrn_reflns_theta_min 1.46
_exptl_absorpt_coefficient_mu 7.270
_exptl_absorpt_correction_T_max 0.4293
_exptl_absorpt_correction_T_min 0.2856
_exptl_absorpt_correction_type multi-scan
_exptl_absorpt_process_details
;
Sheldrick, G. M. (2008). <i>SADABS</i>. University of G\"ottingen, Germany.
;
_exptl_crystal_colour colourless
_exptl_crystal_density_diffrn 2.014
_exptl_crystal_density_method 'not measured'
_exptl_crystal_description polyhedron
_exptl_crystal_F_000 3296
_exptl_crystal_size_max 0.23
_exptl_crystal_size_mid 0.19
_exptl_crystal_size_min 0.14
_refine_diff_density_max 2.521
_refine_diff_density_min -1.686
_refine_diff_density_rms 0.215
_refine_ls_abs_structure_details 'Flack H D (1983), Acta Cryst. A39, 876-881'
_refine_ls_abs_structure_Flack -0.018(10)
_refine_ls_extinction_method none
_refine_ls_goodness_of_fit_ref 1.020
_refine_ls_hydrogen_treatment constr
_refine_ls_matrix_type full
_refine_ls_number_parameters 735
_refine_ls_number_reflns 15484
_refine_ls_number_restraints 459
_refine_ls_restrained_S_all 1.037
_refine_ls_R_factor_all 0.0571
_refine_ls_R_factor_gt 0.0504
_refine_ls_shift/su_max 0.002
_refine_ls_shift/su_mean 0.000
_refine_ls_structure_factor_coef Fsqd
_refine_ls_weighting_details 'calc w=1/[\s^2^(Fo^2^)+(0.0732P)^2^+0.0000P] where P=(Fo^2^+2Fc^2^)/3'
_refine_ls_weighting_scheme calc
_refine_ls_wR_factor_gt 0.1267
_refine_ls_wR_factor_ref 0.1339
_reflns_number_gt 13934
_reflns_number_total 15484
_reflns_threshold_expression >2sigma(I)
_cod_data_source_file cs4009418_si_002.cif
_cod_data_source_block siw2
_cod_depositor_comments
;
The following automatic conversions were performed:

'_symmetry_cell_setting' value 'Orthorhombic' changed to
'orthorhombic' according to
/usr/data/users/saulius/automatic-downloads/current/ACS/lib/dictionaries/cif_core.dic
dictionary named 'cif_core.dic' version 2.4.2 from 2011-04-26.

Automatic conversion script
Id: cif_fix_values 2281 2013-09-26 08:29:07Z andrius 
;
_cod_original_cell_volume 5637.4(14)
_cod_original_sg_symbol_H-M P2(1)2(1)2(1)
_cod_database_code 4509837

loop_
_symmetry_equiv_pos_as_xyz
'x, y, z'
'-x+1/2, -y, z+1/2'
'-x, y+1/2, -z+1/2'
'x+1/2, -y+1/2, -z'

loop_
_atom_site_label
_atom_site_type_symbol
_atom_site_fract_x
_atom_site_fract_y
_atom_site_fract_z
_atom_site_U_iso_or_equiv
_atom_site_adp_type
_atom_site_occupancy
_atom_site_symmetry_multiplicity
_atom_site_calc_flag
_atom_site_refinement_flags
_atom_site_disorder_assembly
_atom_site_disorder_group
Ir1 Ir 0.31382(3) 0.80465(2) 0.392874(12) 0.02473(8) Uani 1 1 d . . .
Ir2 Ir 0.06991(3) 1.06427(2) 0.445208(12) 0.02622(8) Uani 1 1 d . . .
Ir3 Ir 0.09490(3) 0.968770(19) 0.253146(11) 0.02372(8) Uani 1 1 d . . .
N1 N 0.2166(6) 0.7486(5) 0.4463(3) 0.0311(16) Uani 1 1 d . . .
H1A H 0.1971 0.6978 0.4351 0.037 Uiso 1 1 calc R . .
H1B H 0.2524 0.7420 0.4759 0.037 Uiso 1 1 calc R . .
N2 N -0.0869(6) 1.0317(5) 0.4332(3) 0.0283(15) Uani 1 1 d . . .
H2A H -0.1129 1.0068 0.4614 0.034 Uiso 1 1 calc R . .
H2B H -0.1255 1.0779 0.4272 0.034 Uiso 1 1 calc R . .
N3 N 0.0384(7) 0.8487(4) 0.2407(3) 0.0295(16) Uani 1 1 d . . .
H3A H -0.0314 0.8504 0.2334 0.035 Uiso 1 1 calc R . .
H3B H 0.0724 0.8256 0.2139 0.035 Uiso 1 1 calc R . .
C1 C 0.1436(7) 0.8863(6) 0.4429(4) 0.0299(18) Uani 1 1 d . . .
O1 O 0.2261(5) 0.9052(4) 0.4202(2) 0.0268(13) Uani 1 1 d . . .
O2 O 0.0762(5) 0.9366(4) 0.4578(2) 0.0322(13) Uani 1 1 d . . .
C2 C 0.1238(9) 0.7988(7) 0.4551(4) 0.040(2) Uani 1 1 d . . .
H2C H 0.1027 0.7941 0.4906 0.048 Uiso 1 1 calc R . .
H2D H 0.0659 0.7783 0.4342 0.048 Uiso 1 1 calc R . .
C3 C -0.0088(7) 0.9900(5) 0.3540(3) 0.0254(16) Uani 1 1 d . . .
O3 O 0.0696(5) 1.0280(4) 0.3689(2) 0.0228(11) Uani 1 1 d . . .
O4 O -0.0193(5) 0.9609(4) 0.3114(2) 0.0262(12) Uani 1 1 d . . .
C4 C -0.0964(7) 0.9755(6) 0.3900(3) 0.0290(17) Uani 1 1 d . . .
H4A H -0.1637 0.9847 0.3729 0.035 Uiso 1 1 calc R . .
H4B H -0.0946 0.9183 0.4018 0.035 Uiso 1 1 calc R . .
C5 C 0.1488(6) 0.8299(5) 0.3152(3) 0.0229(15) Uani 1 1 d . . .
O5 O 0.1845(5) 0.8983(4) 0.3041(2) 0.0247(12) Uani 1 1 d . . .
O6 O 0.1813(5) 0.7822(4) 0.3481(2) 0.0260(12) Uani 1 1 d . . .
C6 C 0.0564(8) 0.7989(6) 0.2866(4) 0.034(2) Uani 1 1 d . . .
H6A H 0.0681 0.7412 0.2770 0.041 Uiso 1 1 calc R . .
H6B H -0.0060 0.8012 0.3082 0.041 Uiso 1 1 calc R . .
C11 C 0.4575(7) 0.8653(7) 0.3761(4) 0.034(2) Uani 1 1 d . . .
C12 C 0.4324(8) 0.8107(9) 0.3363(4) 0.044(3) Uani 1 1 d . . .
C13 C 0.4234(8) 0.7308(8) 0.3571(4) 0.041(3) Uani 1 1 d . . .
C14 C 0.4496(8) 0.7354(6) 0.4079(4) 0.038(2) Uani 1 1 d . . .
C15 C 0.4658(7) 0.8186(6) 0.4207(4) 0.0310(19) Uani 1 1 d . . .
C16 C 0.4724(10) 0.9568(8) 0.3715(5) 0.055(3) Uani 1 1 d . . .
H16A H 0.4848 0.9801 0.4047 0.082 Uiso 1 1 calc R . .
H16B H 0.4098 0.9813 0.3569 0.082 Uiso 1 1 calc R . .
H16C H 0.5321 0.9681 0.3498 0.082 Uiso 1 1 calc R . .
C17 C 0.4182(11) 0.8340(12) 0.2817(5) 0.071(5) Uani 1 1 d . . .
H17A H 0.4851 0.8512 0.2677 0.107 Uiso 1 1 calc R . .
H17B H 0.3683 0.8790 0.2792 0.107 Uiso 1 1 calc R . .
H17C H 0.3921 0.7868 0.2630 0.107 Uiso 1 1 calc R . .
C18 C 0.4030(13) 0.6546(11) 0.3279(7) 0.077(5) Uani 1 1 d . . .
H18A H 0.4662 0.6385 0.3100 0.115 Uiso 1 1 calc R . .
H18B H 0.3471 0.6646 0.3037 0.115 Uiso 1 1 calc R . .
H18C H 0.3822 0.6108 0.3508 0.115 Uiso 1 1 calc R . .
C19 C 0.4514(10) 0.6630(7) 0.4427(6) 0.058(4) Uani 1 1 d . . .
H19A H 0.4015 0.6220 0.4310 0.087 Uiso 1 1 calc R . .
H19B H 0.4326 0.6806 0.4765 0.087 Uiso 1 1 calc R . .
H19C H 0.5213 0.6392 0.4431 0.087 Uiso 1 1 calc R . .
C20 C 0.4976(10) 0.8519(7) 0.4708(5) 0.052(3) Uani 1 1 d . . .
H20A H 0.4776 0.8133 0.4972 0.078 Uiso 1 1 calc R . .
H20B H 0.4629 0.9043 0.4766 0.078 Uiso 1 1 calc R . .
H20C H 0.5731 0.8598 0.4715 0.078 Uiso 1 1 calc R . .
C21 C 0.1015(10) 1.1916(6) 0.4443(4) 0.041(2) Uani 1 1 d . . .
C22 C 0.1977(9) 1.1473(7) 0.4472(4) 0.046(3) Uani 1 1 d . . .
C23 C 0.1965(9) 1.0996(8) 0.4926(4) 0.048(3) Uani 1 1 d . . .
C24 C 0.0970(10) 1.1144(7) 0.5161(3) 0.043(3) Uani 1 1 d . . .
C25 C 0.0418(10) 1.1716(6) 0.4876(4) 0.038(2) Uani 1 1 d . . .
C26 C 0.0757(16) 1.2533(7) 0.4048(4) 0.069(5) Uani 1 1 d . . .
H26A H 0.0014 1.2506 0.3971 0.103 Uiso 1 1 calc R . .
H26B H 0.1159 1.2417 0.3745 0.103 Uiso 1 1 calc R . .
H26C H 0.0930 1.3081 0.4170 0.103 Uiso 1 1 calc R . .
C27 C 0.2845(11) 1.1496(11) 0.4109(6) 0.071(5) Uani 1 1 d . . .
H27A H 0.2568 1.1575 0.3771 0.106 Uiso 1 1 calc R . .
H27B H 0.3229 1.0980 0.4123 0.106 Uiso 1 1 calc R . .
H27C H 0.3312 1.1948 0.4192 0.106 Uiso 1 1 calc R . .
C28 C 0.2849(12) 1.0470(11) 0.5105(6) 0.073(5) Uani 1 1 d . . .
H28A H 0.3269 1.0778 0.5346 0.109 Uiso 1 1 calc R . .
H28B H 0.3282 1.0312 0.4820 0.109 Uiso 1 1 calc R . .
H28C H 0.2571 0.9980 0.5267 0.109 Uiso 1 1 calc R . .
C29 C 0.0673(12) 1.0763(9) 0.5657(4) 0.059(4) Uani 1 1 d . . .
H29A H -0.0072 1.0840 0.5715 0.089 Uiso 1 1 calc R . .
H29B H 0.1067 1.1025 0.5926 0.089 Uiso 1 1 calc R . .
H29C H 0.0833 1.0178 0.5649 0.089 Uiso 1 1 calc R . .
C30 C -0.0606(11) 1.2072(8) 0.4992(5) 0.055(3) Uani 1 1 d . . .
H30A H -0.1045 1.1658 0.5152 0.083 Uiso 1 1 calc R . .
H30B H -0.0936 1.2258 0.4682 0.083 Uiso 1 1 calc R . .
H30C H -0.0518 1.2536 0.5220 0.083 Uiso 1 1 calc R . .
C31 C 0.0316(9) 1.0609(6) 0.2066(3) 0.033(2) Uani 1 1 d . . .
C32 C 0.0973(10) 1.0100(6) 0.1774(3) 0.037(2) Uani 1 1 d . . .
C33 C 0.1983(9) 1.0090(6) 0.1971(3) 0.038(2) Uani 1 1 d . . .
C34 C 0.2017(9) 1.0671(6) 0.2390(3) 0.034(2) Uani 1 1 d . . .
C35 C 0.0983(8) 1.0980(5) 0.2441(3) 0.032(2) Uani 1 1 d . . .
C36 C -0.0775(10) 1.0799(7) 0.1957(4) 0.047(3) Uani 1 1 d . . .
H36A H -0.0810 1.1253 0.1719 0.070 Uiso 1 1 calc R . .
H36B H -0.1129 1.0952 0.2268 0.070 Uiso 1 1 calc R . .
H36C H -0.1113 1.0318 0.1813 0.070 Uiso 1 1 calc R . .
C37 C 0.0596(13) 0.9586(8) 0.1334(4) 0.057(4) Uani 1 1 d . . .
H37A H 0.0663 0.9901 0.1024 0.086 Uiso 1 1 calc R . .
H37B H -0.0134 0.9438 0.1386 0.086 Uiso 1 1 calc R . .
H37C H 0.1016 0.9089 0.1310 0.086 Uiso 1 1 calc R . .
C38 C 0.2927(11) 0.9695(9) 0.1753(5) 0.058(3) Uani 1 1 d . . .
H38A H 0.2735 0.9168 0.1606 0.087 Uiso 1 1 calc R . .
H38B H 0.3444 0.9610 0.2017 0.087 Uiso 1 1 calc R . .
H38C H 0.3220 1.0049 0.1493 0.087 Uiso 1 1 calc R . .
C39 C 0.2918(10) 1.0892(8) 0.2699(5) 0.049(3) Uani 1 1 d . . .
H39A H 0.2898 1.1478 0.2772 0.073 Uiso 1 1 calc R . .
H39B H 0.3559 1.0761 0.2518 0.073 Uiso 1 1 calc R . .
H39C H 0.2897 1.0584 0.3013 0.073 Uiso 1 1 calc R . .
C40 C 0.0681(10) 1.1577(6) 0.2827(3) 0.038(2) Uani 1 1 d . . .
H40A H 0.0934 1.1394 0.3154 0.058 Uiso 1 1 calc R . .
H40B H -0.0078 1.1625 0.2837 0.058 Uiso 1 1 calc R . .
H40C H 0.0986 1.2110 0.2748 0.058 Uiso 1 1 calc R . .
S1 S 0.2251(3) 0.7127(3) 0.1525(2) 0.0882(16) Uani 1 1 d DU . .
O11 O 0.2311(16) 0.7757(10) 0.1113(7) 0.180(8) Uani 1 1 d DU . .
O12 O 0.1748(9) 0.6460(8) 0.1332(6) 0.111(5) Uani 1 1 d DU . .
O13 O 0.2002(11) 0.7553(10) 0.1937(6) 0.153(7) Uani 1 1 d DU . .
C41 C 0.3591(9) 0.6913(8) 0.1540(5) 0.076(3) Uani 1 1 d DU . .
F11 F 0.3744(15) 0.6400(11) 0.1926(7) 0.191(7) Uani 1 1 d DU . .
F12 F 0.4172(8) 0.7544(8) 0.1655(5) 0.114(4) Uani 1 1 d DU . .
F13 F 0.3966(9) 0.6566(11) 0.1148(5) 0.159(7) Uani 1 1 d DU . .
S2 S 0.1876(7) 1.2126(5) 0.0889(3) 0.049(3) Uani 0.690(17) 1 d PDU A 1
O21 O 0.2638(14) 1.2177(18) 0.0505(5) 0.137(11) Uani 0.690(17) 1 d PDU A 1
O22 O 0.1067(14) 1.2704(11) 0.0845(10) 0.143(11) Uani 0.690(17) 1 d PDU A 1
O23 O 0.157(2) 1.1343(8) 0.1019(6) 0.117(9) Uani 0.690(17) 1 d PDU A 1
C42 C 0.2588(11) 1.2498(9) 0.1412(5) 0.056(4) Uani 0.690(17) 1 d PDU A 1
F21 F 0.2014(12) 1.2525(13) 0.1823(5) 0.106(7) Uani 0.690(17) 1 d PDU A 1
F22 F 0.3348(11) 1.2002(11) 0.1537(6) 0.095(5) Uani 0.690(17) 1 d PDU A 1
F23 F 0.3032(13) 1.3221(11) 0.1330(8) 0.100(6) Uani 0.690(17) 1 d PDU A 1
S2B S 0.1826(17) 1.2063(12) 0.0861(7) 0.065(9) Uiso 0.310(17) 1 d PDU A 2
O21B O 0.1713(19) 1.2674(13) 0.0493(8) 0.041(6) Uiso 0.310(17) 1 d PDU A 2
O22B O 0.254(2) 1.1456(17) 0.0715(12) 0.083(12) Uiso 0.310(17) 1 d PDU A 2
O23B O 0.089(2) 1.178(2) 0.1072(11) 0.071(10) Uiso 0.310(17) 1 d PDU A 2
C42B C 0.2471(19) 1.2553(14) 0.1365(8) 0.072(18) Uiso 0.310(17) 1 d PDU A 2
F21B F 0.274(2) 1.2030(16) 0.1720(9) 0.067(8) Uiso 0.310(17) 1 d PDU A 2
F22B F 0.189(2) 1.3111(17) 0.1585(11) 0.077(9) Uiso 0.310(17) 1 d PDU A 2
F23B F 0.332(3) 1.295(2) 0.1226(15) 0.13(2) Uiso 0.310(17) 1 d PDU A 2
S3 S -0.2784(2) 1.00692(16) 0.55320(10) 0.0363(5) Uani 1 1 d DU . .
O31 O -0.2962(8) 1.0579(5) 0.5954(3) 0.057(2) Uani 1 1 d DU . .
O32 O -0.3231(8) 0.9282(5) 0.5564(4) 0.064(2) Uani 1 1 d DU . .
O33 O -0.1748(6) 1.0089(6) 0.5343(3) 0.058(2) Uani 1 1 d DU . .
C43 C -0.3500(7) 1.0562(6) 0.5040(4) 0.0438(18) Uani 1 1 d DU . .
F31 F -0.3397(7) 1.0166(5) 0.4608(3) 0.069(2) Uani 1 1 d DU . .
F32 F -0.3189(7) 1.1324(4) 0.4964(3) 0.068(2) Uani 1 1 d DU . .
F33 F -0.4513(5) 1.0601(6) 0.5134(3) 0.069(2) Uani 1 1 d DU . .
C44 C 0.7381(10) 0.8804(9) 0.2133(5) 0.051(3) Uani 1 1 d . . .
O44 O 0.8162(8) 0.8468(6) 0.2102(3) 0.059(2) Uani 1 1 d . . .
C45 C 0.6485(13) 0.8658(13) 0.1798(6) 0.082(6) Uani 1 1 d . . .
H45A H 0.6680 0.8788 0.1453 0.123 Uiso 1 1 calc R . .
H45B H 0.5903 0.9006 0.1901 0.123 Uiso 1 1 calc R . .
H45C H 0.6277 0.8084 0.1820 0.123 Uiso 1 1 calc R . .
C46 C 0.7194(14) 0.9426(12) 0.2531(8) 0.092(6) Uani 1 1 d . . .
H46A H 0.7571 0.9270 0.2835 0.138 Uiso 1 1 calc R . .
H46B H 0.6449 0.9455 0.2604 0.138 Uiso 1 1 calc R . .
H46C H 0.7439 0.9960 0.2416 0.138 Uiso 1 1 calc R . .

loop_
_atom_site_aniso_label
_atom_site_aniso_U_11
_atom_site_aniso_U_22
_atom_site_aniso_U_33
_atom_site_aniso_U_23
_atom_site_aniso_U_13
_atom_site_aniso_U_12
Ir1 0.02366(15) 0.02855(16) 0.02199(14) 0.00050(12) -0.00232(11) 0.00193(12)
Ir2 0.03228(17) 0.02675(16) 0.01964(14) -0.00483(12) -0.00087(12) 0.00196(13)
Ir3 0.03592(17) 0.01956(14) 0.01569(12) -0.00080(11) -0.00237(12) -0.00043(12)
N1 0.040(4) 0.030(4) 0.023(3) 0.005(3) 0.005(3) 0.001(3)
N2 0.024(3) 0.030(4) 0.031(4) -0.004(3) -0.001(3) 0.000(3)
N3 0.044(4) 0.020(3) 0.025(4) -0.001(3) -0.009(3) 0.000(3)
C1 0.030(4) 0.032(5) 0.027(4) 0.005(4) -0.004(4) 0.000(4)
O1 0.026(3) 0.024(3) 0.031(3) 0.004(2) 0.007(2) 0.006(2)
O2 0.040(4) 0.028(3) 0.028(3) 0.000(2) 0.004(3) 0.005(3)
C2 0.050(6) 0.036(5) 0.033(5) 0.016(4) 0.022(4) 0.010(5)
C3 0.025(4) 0.026(4) 0.026(4) 0.004(3) 0.001(3) 0.000(3)
O3 0.028(3) 0.021(3) 0.020(2) -0.002(2) 0.000(2) -0.006(2)
O4 0.029(3) 0.025(3) 0.025(3) -0.002(2) 0.002(2) -0.003(2)
C4 0.029(4) 0.032(4) 0.026(4) -0.005(3) 0.004(3) -0.010(4)
C5 0.024(4) 0.024(4) 0.021(4) -0.001(3) -0.002(3) 0.005(3)
O5 0.032(3) 0.022(3) 0.020(3) 0.001(2) -0.001(2) -0.005(2)
O6 0.032(3) 0.022(3) 0.024(3) 0.006(2) -0.009(2) -0.003(2)
C6 0.036(5) 0.026(4) 0.041(5) 0.003(4) -0.017(4) -0.011(4)
C11 0.018(4) 0.048(6) 0.034(5) -0.001(4) 0.004(3) 0.000(4)
C12 0.023(4) 0.076(8) 0.035(5) -0.007(5) 0.011(4) 0.010(5)
C13 0.021(4) 0.060(7) 0.043(5) -0.021(5) -0.002(4) 0.010(4)
C14 0.030(5) 0.035(5) 0.049(6) -0.008(4) -0.017(4) 0.013(4)
C15 0.021(4) 0.032(5) 0.039(5) -0.004(4) -0.010(3) -0.002(3)
C16 0.049(6) 0.059(8) 0.055(7) 0.032(6) -0.007(5) -0.016(6)
C17 0.047(7) 0.130(15) 0.036(6) -0.006(7) 0.009(5) -0.009(9)
C18 0.058(9) 0.084(11) 0.088(11) -0.053(10) -0.007(8) 0.012(8)
C19 0.049(7) 0.030(5) 0.096(10) 0.006(6) -0.042(7) 0.000(5)
C20 0.052(7) 0.037(6) 0.068(8) 0.006(6) -0.026(6) -0.012(5)
C21 0.066(7) 0.028(4) 0.028(4) -0.008(4) -0.005(5) -0.023(5)
C22 0.049(6) 0.047(6) 0.043(6) -0.016(5) -0.001(5) -0.026(5)
C23 0.045(6) 0.053(7) 0.046(6) -0.015(5) -0.029(5) 0.006(5)
C24 0.072(8) 0.041(6) 0.016(4) -0.010(4) -0.010(4) 0.001(5)
C25 0.070(7) 0.017(4) 0.028(4) -0.012(3) 0.000(4) 0.001(4)
C26 0.136(15) 0.033(6) 0.038(6) -0.006(5) -0.015(8) -0.019(8)
C27 0.043(7) 0.101(12) 0.069(9) -0.041(9) 0.011(6) -0.033(7)
C28 0.062(8) 0.092(12) 0.064(9) -0.012(8) -0.035(7) 0.012(8)
C29 0.090(10) 0.065(8) 0.023(5) -0.005(5) -0.013(5) -0.006(8)
C30 0.058(8) 0.049(7) 0.059(7) -0.025(6) 0.000(6) 0.008(6)
C31 0.057(6) 0.022(4) 0.019(4) 0.006(3) -0.014(4) -0.006(4)
C32 0.068(7) 0.027(4) 0.014(3) 0.010(3) -0.006(4) -0.001(4)
C33 0.058(6) 0.035(5) 0.021(4) 0.010(4) 0.009(4) -0.008(5)
C34 0.054(6) 0.028(4) 0.020(4) 0.007(3) 0.001(4) -0.009(4)
C35 0.052(6) 0.014(4) 0.031(4) 0.005(3) -0.008(4) -0.003(3)
C36 0.059(7) 0.032(5) 0.049(6) -0.006(4) -0.027(6) 0.002(5)
C37 0.103(11) 0.049(7) 0.020(4) -0.008(4) -0.007(5) 0.000(7)
C38 0.062(8) 0.053(7) 0.060(7) -0.005(6) 0.036(6) 0.002(6)
C39 0.047(6) 0.053(7) 0.047(6) 0.011(5) -0.004(5) -0.018(5)
C40 0.066(7) 0.023(4) 0.026(4) 0.002(3) -0.008(4) 0.007(5)
S1 0.0464(18) 0.085(3) 0.133(4) -0.072(3) 0.002(2) -0.0063(19)
O11 0.20(2) 0.115(12) 0.223(14) 0.012(9) -0.103(16) 0.009(11)
O12 0.060(6) 0.106(8) 0.169(13) -0.090(8) 0.004(8) -0.017(7)
O13 0.070(7) 0.167(14) 0.222(12) -0.156(11) 0.037(10) -0.022(9)
C41 0.050(4) 0.107(10) 0.070(8) -0.032(6) 0.001(6) -0.002(5)
F11 0.215(18) 0.168(14) 0.191(12) 0.053(13) -0.036(15) 0.060(12)
F12 0.064(5) 0.162(9) 0.116(9) -0.063(7) 0.006(6) -0.036(7)
F13 0.071(6) 0.250(17) 0.156(9) -0.140(11) 0.015(7) 0.013(9)
S2 0.062(4) 0.049(3) 0.035(3) 0.0136(19) -0.0011(19) -0.002(2)
O21 0.106(13) 0.27(3) 0.036(7) 0.001(11) 0.017(8) -0.063(15)
O22 0.092(12) 0.099(11) 0.24(3) -0.065(16) -0.107(14) 0.037(10)
O23 0.24(3) 0.057(7) 0.058(10) 0.000(7) 0.004(12) -0.052(10)
C42 0.040(8) 0.085(10) 0.042(6) 0.011(7) 0.001(4) -0.008(6)
F21 0.079(9) 0.179(18) 0.060(6) -0.046(10) 0.023(7) -0.027(10)
F22 0.061(8) 0.146(12) 0.077(9) 0.037(10) -0.015(6) 0.022(8)
F23 0.064(9) 0.096(9) 0.140(14) 0.003(10) -0.027(10) -0.037(8)
S3 0.0391(12) 0.0366(12) 0.0332(11) 0.0003(10) 0.0041(10) 0.0017(10)
O31 0.076(6) 0.054(4) 0.041(4) -0.009(3) 0.001(4) 0.008(5)
O32 0.085(6) 0.039(4) 0.068(6) 0.007(4) 0.003(5) -0.010(4)
O33 0.043(3) 0.079(6) 0.052(5) 0.011(4) 0.006(3) 0.006(4)
C43 0.047(4) 0.038(4) 0.046(4) 0.000(3) -0.002(4) -0.002(4)
F31 0.094(6) 0.076(5) 0.037(3) -0.007(3) -0.011(3) -0.001(5)
F32 0.086(5) 0.042(3) 0.076(5) 0.019(3) -0.011(5) -0.002(4)
F33 0.041(3) 0.078(5) 0.086(6) 0.004(5) -0.010(3) 0.009(3)
C44 0.043(6) 0.063(8) 0.048(7) 0.015(6) -0.003(5) 0.010(6)
O44 0.054(5) 0.070(6) 0.053(5) 0.003(4) -0.019(4) 0.017(5)
C45 0.056(9) 0.130(17) 0.060(9) 0.009(10) 0.022(7) -0.008(10)
C46 0.071(11) 0.089(12) 0.117(15) -0.035(12) 0.005(11) 0.006(10)

loop_
_atom_type_symbol
_atom_type_description
_atom_type_scat_dispersion_real
_atom_type_scat_dispersion_imag
_atom_type_scat_source
C C 0.0033 0.0016 'International Tables Vol C Tables 4.2.6.8 and 6.1.1.4'
H H 0.0000 0.0000 'International Tables Vol C Tables 4.2.6.8 and 6.1.1.4'
N N 0.0061 0.0033 'International Tables Vol C Tables 4.2.6.8 and 6.1.1.4'
O O 0.0106 0.0060 'International Tables Vol C Tables 4.2.6.8 and 6.1.1.4'
F F 0.0171 0.0103 'International Tables Vol C Tables 4.2.6.8 and 6.1.1.4'
S S 0.1246 0.1234 'International Tables Vol C Tables 4.2.6.8 and 6.1.1.4'
Ir Ir -1.4442 7.9887 'International Tables Vol C Tables 4.2.6.8 and 6.1.1.4'

loop_
_geom_angle_atom_site_label_1
_geom_angle_atom_site_label_2
_geom_angle_atom_site_label_3
_geom_angle
C13 Ir1 C15 66.2(4)
C13 Ir1 N1 117.3(4)
C15 Ir1 N1 111.0(4)
C13 Ir1 O6 100.7(3)
C15 Ir1 O6 165.4(3)
N1 Ir1 O6 80.2(3)
C13 Ir1 C14 38.8(4)
C15 Ir1 C14 39.3(4)
N1 Ir1 C14 97.3(4)
O6 Ir1 C14 132.7(3)
C13 Ir1 O1 164.5(4)
C15 Ir1 O1 106.8(3)
N1 Ir1 O1 77.9(3)
O6 Ir1 O1 84.3(3)
C14 Ir1 O1 141.9(3)
C13 Ir1 C11 65.8(4)
C15 Ir1 C11 39.1(4)
N1 Ir1 C11 148.6(4)
O6 Ir1 C11 131.1(3)
C14 Ir1 C11 65.0(4)
O1 Ir1 C11 99.8(3)
C13 Ir1 C12 39.3(5)
C15 Ir1 C12 65.4(4)
N1 Ir1 C12 156.5(4)
O6 Ir1 C12 100.6(3)
C14 Ir1 C12 64.7(5)
O1 Ir1 C12 125.6(4)
C11 Ir1 C12 38.7(4)
C24 Ir2 N2 113.3(4)
C24 Ir2 O2 103.7(4)
N2 Ir2 O2 79.1(3)
C24 Ir2 C25 38.8(4)
N2 Ir2 C25 97.3(4)
O2 Ir2 C25 137.6(3)
C24 Ir2 O3 168.1(4)
N2 Ir2 O3 77.4(3)
O2 Ir2 O3 82.9(2)
C25 Ir2 O3 138.1(3)
C24 Ir2 C21 66.1(4)
N2 Ir2 C21 115.4(4)
O2 Ir2 C21 164.3(4)
C25 Ir2 C21 39.3(4)
O3 Ir2 C21 105.3(3)
C24 Ir2 C22 66.4(5)
N2 Ir2 C22 154.3(4)
O2 Ir2 C22 126.5(4)
C25 Ir2 C22 65.8(5)
O3 Ir2 C22 101.7(4)
C21 Ir2 C22 39.4(5)
C24 Ir2 C23 39.9(5)
N2 Ir2 C23 152.2(4)
O2 Ir2 C23 98.3(4)
C25 Ir2 C23 65.8(5)
O3 Ir2 C23 130.1(4)
C21 Ir2 C23 66.2(5)
C22 Ir2 C23 39.4(5)
C33 Ir3 C31 66.6(4)
C33 Ir3 N3 113.2(4)
C31 Ir3 N3 115.8(3)
C33 Ir3 O5 106.4(4)
C31 Ir3 O5 166.4(3)
N3 Ir3 O5 77.5(3)
C33 Ir3 C35 66.2(4)
C31 Ir3 C35 40.0(3)
N3 Ir3 C35 155.4(3)
O5 Ir3 C35 127.0(3)
C33 Ir3 C32 38.6(5)
C31 Ir3 C32 39.0(4)
N3 Ir3 C32 98.6(3)
O5 Ir3 C32 140.5(4)
C35 Ir3 C32 65.0(4)
C33 Ir3 O4 165.1(3)
C31 Ir3 O4 101.9(4)
N3 Ir3 O4 79.9(3)
O5 Ir3 O4 82.8(2)
C35 Ir3 O4 99.0(3)
C32 Ir3 O4 135.8(4)
C33 Ir3 C34 40.4(4)
C31 Ir3 C34 67.0(4)
N3 Ir3 C34 152.2(4)
O5 Ir3 C34 99.9(3)
C35 Ir3 C34 39.0(4)
C32 Ir3 C34 65.6(4)
O4 Ir3 C34 127.6(3)
C2 N1 Ir1 110.2(6)
C2 N1 H1A 109.6
Ir1 N1 H1A 109.6
C2 N1 H1B 109.6
Ir1 N1 H1B 109.6
H1A N1 H1B 108.1
C4 N2 Ir2 110.8(5)
C4 N2 H2A 109.5
Ir2 N2 H2A 109.5
C4 N2 H2B 109.5
Ir2 N2 H2B 109.5
H2A N2 H2B 108.1
C6 N3 Ir3 108.9(5)
C6 N3 H3A 109.9
Ir3 N3 H3A 109.9
C6 N3 H3B 109.9
Ir3 N3 H3B 109.9
H3A N3 H3B 108.3
O2 C1 O1 124.8(9)
O2 C1 C2 116.2(8)
O1 C1 C2 119.0(8)
C1 O1 Ir1 115.0(6)
C1 O2 Ir2 128.4(6)
N1 C2 C1 111.4(8)
N1 C2 H2C 109.4
C1 C2 H2C 109.4
N1 C2 H2D 109.4
C1 C2 H2D 109.4
H2C C2 H2D 108.0
O4 C3 O3 124.9(8)
O4 C3 C4 116.4(8)
O3 C3 C4 118.7(7)
C3 O3 Ir2 116.5(5)
C3 O4 Ir3 124.6(6)
N2 C4 C3 109.8(7)
N2 C4 H4A 109.7
C3 C4 H4A 109.7
N2 C4 H4B 109.7
C3 C4 H4B 109.7
H4A C4 H4B 108.2
O5 C5 O6 127.3(8)
O5 C5 C6 118.4(7)
O6 C5 C6 114.3(8)
C5 O5 Ir3 116.1(5)
C5 O6 Ir1 124.0(6)
N3 C6 C5 110.9(7)
N3 C6 H6A 109.5
C5 C6 H6A 109.5
N3 C6 H6B 109.5
C5 C6 H6B 109.5
H6A C6 H6B 108.1
C15 C11 C12 107.8(10)
C15 C11 C16 126.2(10)
C12 C11 C16 126.1(10)
C15 C11 Ir1 68.9(5)
C12 C11 Ir1 70.7(6)
C16 C11 Ir1 125.6(8)
C11 C12 C13 107.7(9)
C11 C12 C17 125.9(13)
C13 C12 C17 126.4(12)
C11 C12 Ir1 70.6(5)
C13 C12 Ir1 68.1(6)
C17 C12 Ir1 127.0(8)
C14 C13 C12 108.0(10)
C14 C13 C18 126.3(13)
C12 C13 C18 125.3(12)
C14 C13 Ir1 71.8(6)
C12 C13 Ir1 72.6(6)
C18 C13 Ir1 127.1(9)
C13 C14 C15 108.7(10)
C13 C14 C19 124.1(10)
C15 C14 C19 127.1(10)
C13 C14 Ir1 69.3(6)
C15 C14 Ir1 69.7(5)
C19 C14 Ir1 123.4(8)
C14 C15 C11 107.6(9)
C14 C15 C20 127.2(10)
C11 C15 C20 124.9(9)
C14 C15 Ir1 71.0(5)
C11 C15 Ir1 72.1(5)
C20 C15 Ir1 127.4(8)
C11 C16 H16A 109.5
C11 C16 H16B 109.5
H16A C16 H16B 109.5
C11 C16 H16C 109.5
H16A C16 H16C 109.5
H16B C16 H16C 109.5
C12 C17 H17A 109.5
C12 C17 H17B 109.5
H17A C17 H17B 109.5
C12 C17 H17C 109.5
H17A C17 H17C 109.5
H17B C17 H17C 109.5
C13 C18 H18A 109.5
C13 C18 H18B 109.5
H18A C18 H18B 109.5
C13 C18 H18C 109.5
H18A C18 H18C 109.5
H18B C18 H18C 109.5
C14 C19 H19A 109.5
C14 C19 H19B 109.5
H19A C19 H19B 109.5
C14 C19 H19C 109.5
H19A C19 H19C 109.5
H19B C19 H19C 109.5
C15 C20 H20A 109.5
C15 C20 H20B 109.5
H20A C20 H20B 109.5
C15 C20 H20C 109.5
H20A C20 H20C 109.5
H20B C20 H20C 109.5
C25 C21 C22 107.7(10)
C25 C21 C26 127.3(13)
C22 C21 C26 124.7(12)
C25 C21 Ir2 70.3(5)
C22 C21 Ir2 70.7(6)
C26 C21 Ir2 128.9(7)
C21 C22 C23 108.0(10)
C21 C22 C27 127.0(13)
C23 C22 C27 125.0(14)
C21 C22 Ir2 69.9(6)
C23 C22 Ir2 70.5(6)
C27 C22 Ir2 125.6(8)
C22 C23 C24 106.5(10)
C22 C23 C28 124.7(14)
C24 C23 C28 128.8(13)
C22 C23 Ir2 70.0(6)
C24 C23 Ir2 68.2(6)
C28 C23 Ir2 127.5(9)
C25 C24 C23 108.9(10)
C25 C24 C29 128.6(12)
C23 C24 C29 122.3(11)
C25 C24 Ir2 71.7(5)
C23 C24 Ir2 71.8(5)
C29 C24 Ir2 126.0(8)
C24 C25 C21 108.7(10)
C24 C25 C30 127.2(11)
C21 C25 C30 124.1(11)
C24 C25 Ir2 69.5(5)
C21 C25 Ir2 70.4(5)
C30 C25 Ir2 126.3(8)
C21 C26 H26A 109.5
C21 C26 H26B 109.5
H26A C26 H26B 109.5
C21 C26 H26C 109.5
H26A C26 H26C 109.5
H26B C26 H26C 109.5
C22 C27 H27A 109.5
C22 C27 H27B 109.5
H27A C27 H27B 109.5
C22 C27 H27C 109.5
H27A C27 H27C 109.5
H27B C27 H27C 109.5
C23 C28 H28A 109.5
C23 C28 H28B 109.5
H28A C28 H28B 109.5
C23 C28 H28C 109.5
H28A C28 H28C 109.5
H28B C28 H28C 109.5
C24 C29 H29A 109.5
C24 C29 H29B 109.5
H29A C29 H29B 109.5
C24 C29 H29C 109.5
H29A C29 H29C 109.5
H29B C29 H29C 109.5
C25 C30 H30A 109.5
C25 C30 H30B 109.5
H30A C30 H30B 109.5
C25 C30 H30C 109.5
H30A C30 H30C 109.5
H30B C30 H30C 109.5
C32 C31 C35 105.8(9)
C32 C31 C36 125.9(9)
C35 C31 C36 127.8(10)
C32 C31 Ir3 71.0(5)
C35 C31 Ir3 70.5(5)
C36 C31 Ir3 129.4(8)
C33 C32 C31 110.7(9)
C33 C32 C37 125.3(11)
C31 C32 C37 123.8(11)
C33 C32 Ir3 69.8(5)
C31 C32 Ir3 70.0(5)
C37 C32 Ir3 123.5(7)
C32 C33 C34 107.8(10)
C32 C33 C38 127.8(10)
C34 C33 C38 123.5(11)
C32 C33 Ir3 71.6(6)
C34 C33 Ir3 71.3(5)
C38 C33 Ir3 130.9(8)
C35 C34 C39 126.5(10)
C35 C34 C33 105.8(9)
C39 C34 C33 127.7(11)
C35 C34 Ir3 69.8(5)
C39 C34 Ir3 126.2(7)
C33 C34 Ir3 68.3(5)
C34 C35 C31 109.7(9)
C34 C35 C40 123.1(9)
C31 C35 C40 127.2(10)
C34 C35 Ir3 71.2(5)
C31 C35 Ir3 69.5(5)
C40 C35 Ir3 125.0(7)
C31 C36 H36A 109.5
C31 C36 H36B 109.5
H36A C36 H36B 109.5
C31 C36 H36C 109.5
H36A C36 H36C 109.5
H36B C36 H36C 109.5
C32 C37 H37A 109.5
C32 C37 H37B 109.5
H37A C37 H37B 109.5
C32 C37 H37C 109.5
H37A C37 H37C 109.5
H37B C37 H37C 109.5
C33 C38 H38A 109.5
C33 C38 H38B 109.5
H38A C38 H38B 109.5
C33 C38 H38C 109.5
H38A C38 H38C 109.5
H38B C38 H38C 109.5
C34 C39 H39A 109.5
C34 C39 H39B 109.5
H39A C39 H39B 109.5
C34 C39 H39C 109.5
H39A C39 H39C 109.5
H39B C39 H39C 109.5
C35 C40 H40A 109.5
C35 C40 H40B 109.5
H40A C40 H40B 109.5
C35 C40 H40C 109.5
H40A C40 H40C 109.5
H40B C40 H40C 109.5
O13 S1 O12 127.6(9)
O13 S1 O11 104.8(11)
O12 S1 O11 107.2(10)
O13 S1 C41 108.5(8)
O12 S1 C41 108.2(7)
O11 S1 C41 95.9(9)
F13 C41 F12 109.0(12)
F13 C41 F11 107.1(14)
F12 C41 F11 103.2(13)
F13 C41 S1 115.9(9)
F12 C41 S1 114.0(9)
F11 C41 S1 106.6(11)
O23 S2 O22 115.7(14)
O23 S2 O21 115.5(14)
O22 S2 O21 114.3(14)
O23 S2 C42 105.3(9)
O22 S2 C42 102.5(10)
O21 S2 C42 101.0(9)
F22 C42 F21 102.9(13)
F22 C42 F23 105.8(14)
F21 C42 F23 110.3(15)
F22 C42 S2 111.8(11)
F21 C42 S2 112.1(10)
F23 C42 S2 113.3(11)
O23B S2B O21B 115.1(17)
O23B S2B O22B 116.1(18)
O21B S2B O22B 112.0(17)
O23B S2B C42B 104.0(15)
O21B S2B C42B 104.9(14)
O22B S2B C42B 102.8(15)
F23B C42B F22B 104.6(19)
F23B C42B F21B 108(2)
F22B C42B F21B 106.1(18)
F23B C42B S2B 113.3(19)
F22B C42B S2B 112.6(16)
F21B C42B S2B 111.9(16)
O32 S3 O31 115.0(6)
O32 S3 O33 115.0(6)
O31 S3 O33 114.7(6)
O32 S3 C43 104.2(5)
O31 S3 C43 103.5(5)
O33 S3 C43 102.1(5)
F32 C43 F33 106.2(9)
F32 C43 F31 107.1(9)
F33 C43 F31 106.5(9)
F32 C43 S3 112.4(7)
F33 C43 S3 112.8(7)
F31 C43 S3 111.4(7)
O44 C44 C45 124.2(15)
O44 C44 C46 121.3(14)
C45 C44 C46 114.5(13)
C44 C45 H45A 109.5
C44 C45 H45B 109.5
H45A C45 H45B 109.5
C44 C45 H45C 109.5
H45A C45 H45C 109.5
H45B C45 H45C 109.5
C44 C46 H46A 109.5
C44 C46 H46B 109.5
H46A C46 H46B 109.5
C44 C46 H46C 109.5
H46A C46 H46C 109.5
H46B C46 H46C 109.5

loop_
_geom_bond_atom_site_label_1
_geom_bond_atom_site_label_2
_geom_bond_distance
Ir1 C13 2.090(10)
Ir1 C15 2.106(9)
Ir1 N1 2.110(8)
Ir1 O6 2.116(6)
Ir1 C14 2.123(9)
Ir1 O1 2.127(6)
Ir1 C11 2.148(10)
Ir1 C12 2.150(9)
Ir2 C24 2.095(8)
Ir2 N2 2.113(7)
Ir2 O2 2.120(7)
Ir2 C25 2.123(8)
Ir2 O3 2.125(5)
Ir2 C21 2.125(10)
Ir2 C22 2.136(10)
Ir2 C23 2.143(10)
Ir3 C33 2.110(9)
Ir3 C31 2.119(9)
Ir3 N3 2.124(7)
Ir3 O5 2.125(6)
Ir3 C35 2.132(8)
Ir3 C32 2.133(8)
Ir3 O4 2.146(6)
Ir3 C34 2.151(10)
N1 C2 1.470(13)
N1 H1A 0.9200
N1 H1B 0.9200
N2 C4 1.481(11)
N2 H2A 0.9200
N2 H2B 0.9200
N3 C6 1.492(12)
N3 H3A 0.9200
N3 H3B 0.9200
C1 O2 1.260(11)
C1 O1 1.262(11)
C1 C2 1.492(14)
C2 H2C 0.9900
C2 H2D 0.9900
C3 O4 1.241(10)
C3 O3 1.251(10)
C3 C4 1.502(12)
C4 H4A 0.9900
C4 H4B 0.9900
C5 O5 1.247(10)
C5 O6 1.250(10)
C5 C6 1.503(12)
C6 H6A 0.9900
C6 H6B 0.9900
C11 C15 1.423(14)
C11 C12 1.425(16)
C11 C16 1.516(17)
C12 C13 1.426(19)
C12 C17 1.521(17)
C13 C14 1.401(15)
C13 C18 1.497(17)
C14 C15 1.421(14)
C14 C19 1.507(16)
C15 C20 1.503(15)
C16 H16A 0.9800
C16 H16B 0.9800
C16 H16C 0.9800
C17 H17A 0.9800
C17 H17B 0.9800
C17 H17C 0.9800
C18 H18A 0.9800
C18 H18B 0.9800
C18 H18C 0.9800
C19 H19A 0.9800
C19 H19B 0.9800
C19 H19C 0.9800
C20 H20A 0.9800
C20 H20B 0.9800
C20 H20C 0.9800
C21 C25 1.429(15)
C21 C22 1.437(18)
C21 C26 1.499(17)
C22 C23 1.444(18)
C22 C27 1.480(17)
C23 C24 1.447(18)
C23 C28 1.506(18)
C24 C25 1.400(15)
C24 C29 1.513(16)
C25 C30 1.475(17)
C26 H26A 0.9800
C26 H26B 0.9800
C26 H26C 0.9800
C27 H27A 0.9800
C27 H27B 0.9800
C27 H27C 0.9800
C28 H28A 0.9800
C28 H28B 0.9800
C28 H28C 0.9800
C29 H29A 0.9800
C29 H29B 0.9800
C29 H29C 0.9800
C30 H30A 0.9800
C30 H30B 0.9800
C30 H30C 0.9800
C31 C32 1.420(15)
C31 C35 1.454(13)
C31 C36 1.467(16)
C32 C33 1.402(17)
C32 C37 1.527(14)
C33 C34 1.471(14)
C33 C38 1.495(16)
C34 C35 1.431(15)
C34 C39 1.468(15)
C35 C40 1.475(13)
C36 H36A 0.9800
C36 H36B 0.9800
C36 H36C 0.9800
C37 H37A 0.9800
C37 H37B 0.9800
C37 H37C 0.9800
C38 H38A 0.9800
C38 H38B 0.9800
C38 H38C 0.9800
C39 H39A 0.9800
C39 H39B 0.9800
C39 H39C 0.9800
C40 H40A 0.9800
C40 H40B 0.9800
C40 H40C 0.9800
S1 O13 1.343(10)
S1 O12 1.371(9)
S1 O11 1.510(12)
S1 C41 1.762(12)
C41 F13 1.286(11)
C41 F12 1.312(12)
C41 F11 1.346(13)
S2 O23 1.386(11)
S2 O22 1.412(12)
S2 O21 1.422(12)
S2 C42 1.780(14)
C42 F22 1.316(13)
C42 F21 1.326(12)
C42 F23 1.333(13)
S2B O23B 1.401(14)
S2B O21B 1.411(14)
S2B O22B 1.412(14)
S2B C42B 1.775(16)
C42B F23B 1.321(15)
C42B F22B 1.323(14)
C42B F21B 1.324(14)
S3 O32 1.415(8)
S3 O31 1.422(7)
S3 O33 1.427(8)
S3 C43 1.797(10)
C43 F32 1.327(10)
C43 F33 1.330(10)
C43 F31 1.332(10)
C44 O44 1.149(15)
C44 C45 1.48(2)
C44 C46 1.49(2)
C45 H45A 0.9800
C45 H45B 0.9800
C45 H45C 0.9800
C46 H46A 0.9800
C46 H46B 0.9800
C46 H46C 0.9800

loop_
_geom_torsion_atom_site_label_1
_geom_torsion_atom_site_label_2
_geom_torsion_atom_site_label_3
_geom_torsion_atom_site_label_4
_geom_torsion
C13 Ir1 N1 C2 -160.7(7)
C15 Ir1 N1 C2 126.0(7)
O6 Ir1 N1 C2 -63.7(7)
C14 Ir1 N1 C2 164.1(7)
O1 Ir1 N1 C2 22.5(7)
C11 Ir1 N1 C2 111.5(9)
C12 Ir1 N1 C2 -157.6(9)
C24 Ir2 N2 C4 -163.2(6)
O2 Ir2 N2 C4 -62.8(6)
C25 Ir2 N2 C4 160.0(6)
O3 Ir2 N2 C4 22.2(6)
C21 Ir2 N2 C4 123.3(6)
C22 Ir2 N2 C4 113.1(9)
C23 Ir2 N2 C4 -149.9(9)
C33 Ir3 N3 C6 127.5(7)
C31 Ir3 N3 C6 -158.3(7)
O5 Ir3 N3 C6 24.9(6)
C35 Ir3 N3 C6 -149.4(8)
C32 Ir3 N3 C6 164.8(7)
O4 Ir3 N3 C6 -59.9(6)
C34 Ir3 N3 C6 112.4(8)
O2 C1 O1 Ir1 -173.1(7)
C2 C1 O1 Ir1 9.1(11)
C13 Ir1 O1 C1 172.8(12)
C15 Ir1 O1 C1 -126.5(7)
N1 Ir1 O1 C1 -18.0(6)
O6 Ir1 O1 C1 63.2(6)
C14 Ir1 O1 C1 -104.4(8)
C11 Ir1 O1 C1 -166.1(6)
C12 Ir1 O1 C1 162.1(7)
O1 C1 O2 Ir2 5.7(14)
C2 C1 O2 Ir2 -176.4(7)
C24 Ir2 O2 C1 -111.5(8)
N2 Ir2 O2 C1 136.9(8)
C25 Ir2 O2 C1 -134.2(8)
O3 Ir2 O2 C1 58.4(8)
C21 Ir2 O2 C1 -64.1(16)
C22 Ir2 O2 C1 -40.9(9)
C23 Ir2 O2 C1 -71.2(9)
Ir1 N1 C2 C1 -24.7(10)
O2 C1 C2 N1 -167.2(8)
O1 C1 C2 N1 10.8(13)
O4 C3 O3 Ir2 -176.2(7)
C4 C3 O3 Ir2 1.8(10)
C24 Ir2 O3 C3 -168.8(17)
N2 Ir2 O3 C3 -13.9(6)
O2 Ir2 O3 C3 66.5(6)
C25 Ir2 O3 C3 -100.8(8)
C21 Ir2 O3 C3 -127.1(7)
C22 Ir2 O3 C3 -167.6(7)
C23 Ir2 O3 C3 161.4(7)
O3 C3 O4 Ir3 0.1(12)
C4 C3 O4 Ir3 -178.0(6)
C33 Ir3 O4 C3 -65.9(16)
C31 Ir3 O4 C3 -103.7(7)
N3 Ir3 O4 C3 141.8(7)
O5 Ir3 O4 C3 63.3(7)
C35 Ir3 O4 C3 -63.1(7)
C32 Ir3 O4 C3 -126.2(7)
C34 Ir3 O4 C3 -33.7(8)
Ir2 N2 C4 C3 -27.5(9)
O4 C3 C4 N2 -164.3(8)
O3 C3 C4 N2 17.5(11)
O6 C5 O5 Ir3 -171.4(7)
C6 C5 O5 Ir3 8.8(10)
C33 Ir3 O5 C5 -130.4(6)
C31 Ir3 O5 C5 172.6(14)
N3 Ir3 O5 C5 -19.6(6)
C35 Ir3 O5 C5 157.4(6)
C32 Ir3 O5 C5 -108.0(7)
O4 Ir3 O5 C5 61.6(6)
C34 Ir3 O5 C5 -171.4(6)
O5 C5 O6 Ir1 -2.7(13)
C6 C5 O6 Ir1 177.2(6)
C13 Ir1 O6 C5 -101.4(8)
C15 Ir1 O6 C5 -76.4(15)
N1 Ir1 O6 C5 142.4(7)
C14 Ir1 O6 C5 -126.7(8)
O1 Ir1 O6 C5 63.8(7)
C11 Ir1 O6 C5 -34.3(9)
C12 Ir1 O6 C5 -61.4(8)
Ir3 N3 C6 C5 -28.1(10)
O5 C5 C6 N3 13.6(12)
O6 C5 C6 N3 -166.3(8)
C13 Ir1 C11 C15 -81.5(6)
N1 Ir1 C11 C15 21.7(10)
O6 Ir1 C11 C15 -164.5(5)
C14 Ir1 C11 C15 -38.7(6)
O1 Ir1 C11 C15 104.5(6)
C12 Ir1 C11 C15 -118.8(9)
C13 Ir1 C11 C12 37.2(7)
C15 Ir1 C11 C12 118.8(9)
N1 Ir1 C11 C12 140.5(7)
O6 Ir1 C11 C12 -45.7(8)
C14 Ir1 C11 C12 80.1(7)
O1 Ir1 C11 C12 -136.7(6)
C13 Ir1 C11 C16 158.3(11)
C15 Ir1 C11 C16 -120.1(12)
N1 Ir1 C11 C16 -98.5(11)
O6 Ir1 C11 C16 75.4(10)
C14 Ir1 C11 C16 -158.8(11)
O1 Ir1 C11 C16 -15.6(10)
C12 Ir1 C11 C16 121.1(12)
C15 C11 C12 C13 1.0(11)
C16 C11 C12 C13 -178.7(10)
Ir1 C11 C12 C13 -58.1(7)
C15 C11 C12 C17 -178.7(10)
C16 C11 C12 C17 1.5(17)
Ir1 C11 C12 C17 122.1(11)
C15 C11 C12 Ir1 59.2(6)
C16 C11 C12 Ir1 -120.6(10)
C13 Ir1 C12 C11 -119.3(9)
C15 Ir1 C12 C11 -37.4(6)
N1 Ir1 C12 C11 -123.7(10)
O6 Ir1 C12 C11 146.7(6)
C14 Ir1 C12 C11 -80.9(7)
O1 Ir1 C12 C11 56.2(7)
C15 Ir1 C12 C13 81.9(7)
N1 Ir1 C12 C13 -4.4(13)
O6 Ir1 C12 C13 -94.0(6)
C14 Ir1 C12 C13 38.4(6)
O1 Ir1 C12 C13 175.5(5)
C11 Ir1 C12 C13 119.3(9)
C13 Ir1 C12 C17 119.9(16)
C15 Ir1 C12 C17 -158.2(15)
N1 Ir1 C12 C17 115.5(14)
O6 Ir1 C12 C17 25.9(14)
C14 Ir1 C12 C17 158.3(15)
O1 Ir1 C12 C17 -64.6(14)
C11 Ir1 C12 C17 -120.8(16)
C11 C12 C13 C14 -3.9(11)
C17 C12 C13 C14 175.8(10)
Ir1 C12 C13 C14 -63.6(7)
C11 C12 C13 C18 -176.8(11)
C17 C12 C13 C18 3.0(18)
Ir1 C12 C13 C18 123.5(11)
C11 C12 C13 Ir1 59.6(7)
C17 C12 C13 Ir1 -120.6(11)
C15 Ir1 C13 C14 36.7(7)
N1 Ir1 C13 C14 -65.7(8)
O6 Ir1 C13 C14 -150.0(7)
O1 Ir1 C13 C14 102.5(14)
C11 Ir1 C13 C14 79.6(7)
C12 Ir1 C13 C14 116.3(10)
C15 Ir1 C13 C12 -79.6(7)
N1 Ir1 C13 C12 178.0(6)
O6 Ir1 C13 C12 93.7(6)
C14 Ir1 C13 C12 -116.3(10)
O1 Ir1 C13 C12 -13.8(16)
C11 Ir1 C13 C12 -36.7(6)
C15 Ir1 C13 C18 158.9(14)
N1 Ir1 C13 C18 56.6(14)
O6 Ir1 C13 C18 -27.8(13)
C14 Ir1 C13 C18 122.2(16)
O1 Ir1 C13 C18 -135.3(14)
C11 Ir1 C13 C18 -158.2(14)
C12 Ir1 C13 C18 -121.5(15)
C12 C13 C14 C15 5.3(12)
C18 C13 C14 C15 178.1(11)
Ir1 C13 C14 C15 -58.8(7)
C12 C13 C14 C19 -178.9(10)
C18 C13 C14 C19 -6.1(18)
Ir1 C13 C14 C19 117.0(11)
C12 C13 C14 Ir1 64.1(7)
C18 C13 C14 Ir1 -123.1(12)
C15 Ir1 C14 C13 -120.3(10)
N1 Ir1 C14 C13 125.3(7)
O6 Ir1 C14 C13 41.9(9)
O1 Ir1 C14 C13 -155.1(6)
C11 Ir1 C14 C13 -81.8(8)
C12 Ir1 C14 C13 -38.9(7)
C13 Ir1 C14 C15 120.3(10)
N1 Ir1 C14 C15 -114.4(6)
O6 Ir1 C14 C15 162.2(5)
O1 Ir1 C14 C15 -34.8(10)
C11 Ir1 C14 C15 38.4(6)
C12 Ir1 C14 C15 81.4(7)
C13 Ir1 C14 C19 -117.9(12)
C15 Ir1 C14 C19 121.8(12)
N1 Ir1 C14 C19 7.4(9)
O6 Ir1 C14 C19 -76.0(10)
O1 Ir1 C14 C19 87.0(10)
C11 Ir1 C14 C19 160.2(10)
C12 Ir1 C14 C19 -156.8(10)
C13 C14 C15 C11 -4.7(11)
C19 C14 C15 C11 179.7(10)
Ir1 C14 C15 C11 -63.2(6)
C13 C14 C15 C20 -178.4(10)
C19 C14 C15 C20 5.9(18)
Ir1 C14 C15 C20 123.1(11)
C13 C14 C15 Ir1 58.5(7)
C19 C14 C15 Ir1 -117.1(12)
C12 C11 C15 C14 2.2(11)
C16 C11 C15 C14 -178.1(10)
Ir1 C11 C15 C14 62.5(7)
C12 C11 C15 C20 176.1(10)
C16 C11 C15 C20 -4.1(17)
Ir1 C11 C15 C20 -123.6(11)
C12 C11 C15 Ir1 -60.3(6)
C16 C11 C15 Ir1 119.4(10)
C13 Ir1 C15 C14 -36.3(7)
N1 Ir1 C15 C14 75.3(7)
O6 Ir1 C15 C14 -63.3(15)
O1 Ir1 C15 C14 158.4(6)
C11 Ir1 C15 C14 -116.6(9)
C12 Ir1 C15 C14 -79.5(7)
C13 Ir1 C15 C11 80.3(7)
N1 Ir1 C15 C11 -168.1(6)
O6 Ir1 C15 C11 53.2(15)
C14 Ir1 C15 C11 116.6(9)
O1 Ir1 C15 C11 -85.0(6)
C12 Ir1 C15 C11 37.1(6)
C13 Ir1 C15 C20 -159.0(11)
N1 Ir1 C15 C20 -47.4(10)
O6 Ir1 C15 C20 173.9(9)
C14 Ir1 C15 C20 -122.7(12)
O1 Ir1 C15 C20 35.7(10)
C11 Ir1 C15 C20 120.7(11)
C12 Ir1 C15 C20 157.8(11)
C24 Ir2 C21 C25 -36.5(7)
N2 Ir2 C21 C25 69.1(7)
O2 Ir2 C21 C25 -88.0(15)
O3 Ir2 C21 C25 152.1(6)
C22 Ir2 C21 C25 -117.9(9)
C23 Ir2 C21 C25 -80.3(7)
C24 Ir2 C21 C22 81.4(7)
N2 Ir2 C21 C22 -173.0(6)
O2 Ir2 C21 C22 29.9(16)
C25 Ir2 C21 C22 117.9(9)
O3 Ir2 C21 C22 -90.0(6)
C23 Ir2 C21 C22 37.6(7)
C24 Ir2 C21 C26 -159.0(15)
N2 Ir2 C21 C26 -53.4(14)
O2 Ir2 C21 C26 149.4(13)
C25 Ir2 C21 C26 -122.5(16)
O3 Ir2 C21 C26 29.6(14)
C22 Ir2 C21 C26 119.6(16)
C23 Ir2 C21 C26 157.1(15)
C25 C21 C22 C23 0.3(11)
C26 C21 C22 C23 174.9(9)
Ir2 C21 C22 C23 -60.5(7)
C25 C21 C22 C27 -179.2(10)
C26 C21 C22 C27 -4.6(16)
Ir2 C21 C22 C27 120.0(11)
C25 C21 C22 Ir2 60.8(6)
C26 C21 C22 Ir2 -124.6(10)
C24 Ir2 C22 C21 -80.4(7)
N2 Ir2 C22 C21 14.7(12)
O2 Ir2 C22 C21 -170.4(5)
C25 Ir2 C22 C21 -37.9(6)
O3 Ir2 C22 C21 99.9(6)
C23 Ir2 C22 C21 -118.6(9)
C24 Ir2 C22 C23 38.2(7)
N2 Ir2 C22 C23 133.3(9)
O2 Ir2 C22 C23 -51.8(8)
C25 Ir2 C22 C23 80.7(7)
O3 Ir2 C22 C23 -141.6(7)
C21 Ir2 C22 C23 118.6(10)
C24 Ir2 C22 C27 157.8(15)
N2 Ir2 C22 C27 -107.1(15)
O2 Ir2 C22 C27 67.9(14)
C25 Ir2 C22 C27 -159.6(15)
O3 Ir2 C22 C27 -21.9(14)
C21 Ir2 C22 C27 -121.8(16)
C23 Ir2 C22 C27 119.7(17)
C21 C22 C23 C24 1.4(11)
C27 C22 C23 C24 -179.1(10)
Ir2 C22 C23 C24 -58.7(7)
C21 C22 C23 C28 -177.5(11)
C27 C22 C23 C28 2.0(18)
Ir2 C22 C23 C28 122.4(12)
C21 C22 C23 Ir2 60.1(7)
C27 C22 C23 Ir2 -120.4(11)
C24 Ir2 C23 C22 -118.1(10)
N2 Ir2 C23 C22 -137.3(9)
O2 Ir2 C23 C22 140.4(7)
C25 Ir2 C23 C22 -80.8(7)
O3 Ir2 C23 C22 52.7(8)
C21 Ir2 C23 C22 -37.6(7)
N2 Ir2 C23 C24 -19.2(13)
O2 Ir2 C23 C24 -101.5(7)
C25 Ir2 C23 C24 37.3(7)
O3 Ir2 C23 C24 170.8(5)
C21 Ir2 C23 C24 80.6(7)
C22 Ir2 C23 C24 118.1(10)
C24 Ir2 C23 C28 122.9(17)
N2 Ir2 C23 C28 103.7(15)
O2 Ir2 C23 C28 21.4(14)
C25 Ir2 C23 C28 160.3(15)
O3 Ir2 C23 C28 -66.2(15)
C21 Ir2 C23 C28 -156.5(15)
C22 Ir2 C23 C28 -119.0(17)
C22 C23 C24 C25 -2.6(12)
C28 C23 C24 C25 176.2(12)
Ir2 C23 C24 C25 -62.5(7)
C22 C23 C24 C29 -178.5(10)
C28 C23 C24 C29 0.3(19)
Ir2 C23 C24 C29 121.7(11)
C22 C23 C24 Ir2 59.9(7)
C28 C23 C24 Ir2 -121.3(13)
N2 Ir2 C24 C25 -71.7(8)
O2 Ir2 C24 C25 -155.6(7)
O3 Ir2 C24 C25 82(2)
C21 Ir2 C24 C25 37.0(7)
C22 Ir2 C24 C25 80.2(8)
C23 Ir2 C24 C25 117.9(10)
N2 Ir2 C24 C23 170.4(7)
O2 Ir2 C24 C23 86.5(7)
C25 Ir2 C24 C23 -117.9(10)
O3 Ir2 C24 C23 -36(2)
C21 Ir2 C24 C23 -80.9(8)
C22 Ir2 C24 C23 -37.7(7)
N2 Ir2 C24 C29 53.2(13)
O2 Ir2 C24 C29 -30.7(13)
C25 Ir2 C24 C29 124.9(16)
O3 Ir2 C24 C29 -153.5(14)
C21 Ir2 C24 C29 161.9(14)
C22 Ir2 C24 C29 -154.9(13)
C23 Ir2 C24 C29 -117.2(15)
C23 C24 C25 C21 2.8(11)
C29 C24 C25 C21 178.4(10)
Ir2 C24 C25 C21 -59.7(7)
C23 C24 C25 C30 -176.8(10)
C29 C24 C25 C30 -1.2(18)
Ir2 C24 C25 C30 120.7(11)
C23 C24 C25 Ir2 62.6(7)
C29 C24 C25 Ir2 -121.9(12)
C22 C21 C25 C24 -1.9(11)
C26 C21 C25 C24 -176.4(10)
Ir2 C21 C25 C24 59.2(7)
C22 C21 C25 C30 177.7(9)
C26 C21 C25 C30 3.3(16)
Ir2 C21 C25 C30 -121.2(10)
C22 C21 C25 Ir2 -61.1(7)
C26 C21 C25 Ir2 124.5(10)
N2 Ir2 C25 C24 118.5(7)
O2 Ir2 C25 C24 36.6(10)
O3 Ir2 C25 C24 -162.3(6)
C21 Ir2 C25 C24 -119.8(10)
C22 Ir2 C25 C24 -81.8(8)
C23 Ir2 C25 C24 -38.4(8)
C24 Ir2 C25 C21 119.8(10)
N2 Ir2 C25 C21 -121.7(7)
O2 Ir2 C25 C21 156.4(6)
O3 Ir2 C25 C21 -42.5(9)
C22 Ir2 C25 C21 38.0(7)
C23 Ir2 C25 C21 81.4(8)
C24 Ir2 C25 C30 -121.7(14)
N2 Ir2 C25 C30 -3.2(11)
O2 Ir2 C25 C30 -85.1(12)
O3 Ir2 C25 C30 76.0(12)
C21 Ir2 C25 C30 118.5(13)
C22 Ir2 C25 C30 156.4(12)
C23 Ir2 C25 C30 -160.1(12)
C33 Ir3 C31 C32 35.0(6)
N3 Ir3 C31 C32 -70.5(7)
O5 Ir3 C31 C32 96.2(14)
C35 Ir3 C31 C32 115.3(9)
O4 Ir3 C31 C32 -154.9(6)
C34 Ir3 C31 C32 79.1(7)
C33 Ir3 C31 C35 -80.3(7)
N3 Ir3 C31 C35 174.2(6)
O5 Ir3 C31 C35 -19.0(18)
C32 Ir3 C31 C35 -115.3(9)
O4 Ir3 C31 C35 89.9(6)
C34 Ir3 C31 C35 -36.2(6)
C33 Ir3 C31 C36 156.4(10)
N3 Ir3 C31 C36 50.9(10)
O5 Ir3 C31 C36 -142.4(12)
C35 Ir3 C31 C36 -123.4(12)
C32 Ir3 C31 C36 121.4(12)
O4 Ir3 C31 C36 -33.5(10)
C34 Ir3 C31 C36 -159.5(10)
C35 C31 C32 C33 4.4(10)
C36 C31 C32 C33 176.6(10)
Ir3 C31 C32 C33 -57.9(6)
C35 C31 C32 C37 179.9(9)
C36 C31 C32 C37 -7.9(15)
Ir3 C31 C32 C37 117.5(10)
C35 C31 C32 Ir3 62.3(6)
C36 C31 C32 Ir3 -125.4(10)
C31 Ir3 C32 C33 122.4(9)
N3 Ir3 C32 C33 -116.7(6)
O5 Ir3 C32 C33 -36.0(8)
C35 Ir3 C32 C33 82.5(7)
O4 Ir3 C32 C33 159.0(5)
C34 Ir3 C32 C33 39.4(6)
C33 Ir3 C32 C31 -122.4(9)
N3 Ir3 C32 C31 120.9(6)
O5 Ir3 C32 C31 -158.4(5)
C35 Ir3 C32 C31 -39.9(6)
O4 Ir3 C32 C31 36.6(8)
C34 Ir3 C32 C31 -83.0(7)
C33 Ir3 C32 C37 119.6(13)
C31 Ir3 C32 C37 -118.0(14)
N3 Ir3 C32 C37 2.9(11)
O5 Ir3 C32 C37 83.7(12)
C35 Ir3 C32 C37 -157.9(12)
O4 Ir3 C32 C37 -81.3(11)
C34 Ir3 C32 C37 159.0(12)
C31 C32 C33 C34 -4.5(10)
C37 C32 C33 C34 -179.9(9)
Ir3 C32 C33 C34 -62.6(6)
C31 C32 C33 C38 -174.0(10)
C37 C32 C33 C38 10.6(16)
Ir3 C32 C33 C38 128.0(11)
C31 C32 C33 Ir3 58.0(7)
C37 C32 C33 Ir3 -117.4(10)
C31 Ir3 C33 C32 -35.4(6)
N3 Ir3 C33 C32 73.9(7)
O5 Ir3 C33 C32 157.1(6)
C35 Ir3 C33 C32 -79.2(6)
O4 Ir3 C33 C32 -76.2(15)
C34 Ir3 C33 C32 -116.9(9)
C31 Ir3 C33 C34 81.5(6)
N3 Ir3 C33 C34 -169.2(5)
O5 Ir3 C33 C34 -86.0(6)
C35 Ir3 C33 C34 37.7(6)
C32 Ir3 C33 C34 116.9(9)
O4 Ir3 C33 C34 40.7(17)
C31 Ir3 C33 C38 -159.9(12)
N3 Ir3 C33 C38 -50.6(12)
O5 Ir3 C33 C38 32.6(12)
C35 Ir3 C33 C38 156.3(13)
C32 Ir3 C33 C38 -124.5(14)
O4 Ir3 C33 C38 159.3(11)
C34 Ir3 C33 C38 118.6(14)
C32 C33 C34 C35 2.7(10)
C38 C33 C34 C35 172.8(9)
Ir3 C33 C34 C35 -60.0(6)
C32 C33 C34 C39 -177.5(9)
C38 C33 C34 C39 -7.5(15)
Ir3 C33 C34 C39 119.7(10)
C32 C33 C34 Ir3 62.7(6)
C38 C33 C34 Ir3 -127.2(10)
C33 Ir3 C34 C35 117.4(8)
C31 Ir3 C34 C35 37.0(5)
N3 Ir3 C34 C35 139.1(7)
O5 Ir3 C34 C35 -138.9(5)
C32 Ir3 C34 C35 79.7(6)
O4 Ir3 C34 C35 -50.4(6)
C33 Ir3 C34 C39 -121.6(13)
C31 Ir3 C34 C39 158.0(11)
N3 Ir3 C34 C39 -99.9(11)
O5 Ir3 C34 C39 -17.9(11)
C35 Ir3 C34 C39 121.0(12)
C32 Ir3 C34 C39 -159.3(12)
O4 Ir3 C34 C39 70.6(11)
C31 Ir3 C34 C33 -80.4(7)
N3 Ir3 C34 C33 21.8(10)
O5 Ir3 C34 C33 103.7(6)
C35 Ir3 C34 C33 -117.4(8)
C32 Ir3 C34 C33 -37.6(6)
O4 Ir3 C34 C33 -167.8(5)
C39 C34 C35 C31 -179.8(9)
C33 C34 C35 C31 -0.1(10)
Ir3 C34 C35 C31 -59.1(6)
C39 C34 C35 C40 -0.6(15)
C33 C34 C35 C40 179.1(8)
Ir3 C34 C35 C40 120.1(9)
C39 C34 C35 Ir3 -120.7(10)
C33 C34 C35 Ir3 59.0(6)
C32 C31 C35 C34 -2.6(10)
C36 C31 C35 C34 -174.6(10)
Ir3 C31 C35 C34 60.1(6)
C32 C31 C35 C40 178.3(9)
C36 C31 C35 C40 6.2(16)
Ir3 C31 C35 C40 -119.0(9)
C32 C31 C35 Ir3 -62.7(6)
C36 C31 C35 Ir3 125.3(11)
C33 Ir3 C35 C34 -39.0(5)
C31 Ir3 C35 C34 -120.4(8)
N3 Ir3 C35 C34 -133.0(8)
O5 Ir3 C35 C34 54.1(6)
C32 Ir3 C35 C34 -81.5(6)
O4 Ir3 C35 C34 141.8(5)
C33 Ir3 C35 C31 81.4(7)
N3 Ir3 C35 C31 -12.5(12)
O5 Ir3 C35 C31 174.5(5)
C32 Ir3 C35 C31 38.9(7)
O4 Ir3 C35 C31 -97.8(6)
C34 Ir3 C35 C31 120.4(8)
C33 Ir3 C35 C40 -156.8(10)
C31 Ir3 C35 C40 121.8(12)
N3 Ir3 C35 C40 109.3(10)
O5 Ir3 C35 C40 -63.7(10)
C32 Ir3 C35 C40 160.7(11)
O4 Ir3 C35 C40 24.0(9)
C34 Ir3 C35 C40 -117.8(11)
O13 S1 C41 F13 -174.4(15)
O12 S1 C41 F13 43.6(16)
O11 S1 C41 F13 -66.6(15)
O13 S1 C41 F12 -46.5(15)
O12 S1 C41 F12 171.4(12)
O11 S1 C41 F12 61.2(13)
O13 S1 C41 F11 66.6(15)
O12 S1 C41 F11 -75.4(14)
O11 S1 C41 F11 174.3(13)
O23 S2 C42 F22 54.1(16)
O22 S2 C42 F22 175.5(16)
O21 S2 C42 F22 -66.4(16)
O23 S2 C42 F21 -60.9(18)
O22 S2 C42 F21 60.5(18)
O21 S2 C42 F21 178.6(17)
O23 S2 C42 F23 173.6(17)
O22 S2 C42 F23 -65.1(18)
O21 S2 C42 F23 53.1(18)
O23B S2B C42B F23B -172(3)
O21B S2B C42B F23B -51(3)
O22B S2B C42B F23B 67(3)
O23B S2B C42B F22B -53(2)
O21B S2B C42B F22B 68(2)
O22B S2B C42B F22B -175(2)
O23B S2B C42B F21B 66(2)
O21B S2B C42B F21B -173(2)
O22B S2B C42B F21B -56(2)
O32 S3 C43 F32 179.0(8)
O31 S3 C43 F32 58.4(9)
O33 S3 C43 F32 -61.0(9)
O32 S3 C43 F33 58.9(9)
O31 S3 C43 F33 -61.6(9)
O33 S3 C43 F33 178.9(8)
O32 S3 C43 F31 -60.8(8)
O31 S3 C43 F31 178.6(8)
O33 S3 C43 F31 59.2(8)
